data_7239813
loop_
_publ_author_name
'Sarmah, Kashyap Kumar'
'Nath, Nilamoni'
'Rao, Dharmaraj R.'
'Thakuria, Ranjit'

_publ_section_title
;
 Mechanochemical synthesis of drug--drug and drug--nutraceutical
 multicomponent solids of olanzapine
;
_journal_issue 6
_journal_name_full CrystEngComm
_journal_page_first 1120
_journal_page_last 1130
_journal_paper_doi 10.1039/C9CE01504C
_journal_volume 22
_journal_year 2020
_chemical_formula_moiety 'C24 H30 N4 O7 S'
_chemical_formula_sum 'C24 H30 N4 O7 S'
_chemical_formula_weight 518.58
_space_group_crystal_system monoclinic
_space_group_IT_number 14
_space_group_name_Hall '-P 2ybc'
_space_group_name_H-M_alt 'P 1 21/c 1'
_atom_sites_solution_hydrogens mixed
_audit_creation_method SHELXL-2016/6
_audit_update_record
;
2019-05-28 deposited with the CCDC.	2020-01-02 downloaded from the CCDC.
;
_cell_angle_alpha 90
_cell_angle_beta 96.699(2)
_cell_angle_gamma 90
_cell_formula_units_Z 4
_cell_length_a 11.9730(5)
_cell_length_b 18.2134(7)
_cell_length_c 11.9964(4)
_cell_measurement_reflns_used 7764
_cell_measurement_temperature 296(2)
_cell_measurement_theta_max 20.95
_cell_measurement_theta_min 2.24
_cell_volume 2598.18(17)
_computing_cell_refinement 'Bruker SAINT'
_computing_data_collection 'Bruker APEX2'
_computing_data_reduction 'Bruker SAINT'
_computing_molecular_graphics 'Bruker SHELXTL'
_computing_publication_material 'Bruker SHELXTL'
_computing_structure_refinement 'SHELXL-2016/6 (Sheldrick, 2016)'
_computing_structure_solution 'SHELXT 2014/4 (Sheldrick, 2014)'
_diffrn_ambient_temperature 296(2)
_diffrn_measured_fraction_theta_full 0.999
_diffrn_measured_fraction_theta_max 0.997
_diffrn_measurement_device_type 'Bruker APEX-II CCD'
_diffrn_measurement_method '\f and \w scans'
_diffrn_radiation_type MoK\a
_diffrn_radiation_wavelength 0.71073
_diffrn_reflns_av_R_equivalents 0.0488
_diffrn_reflns_av_unetI/netI 0.0337
_diffrn_reflns_Laue_measured_fraction_full 0.999
_diffrn_reflns_Laue_measured_fraction_max 0.997
_diffrn_reflns_limit_h_max 14
_diffrn_reflns_limit_h_min -14
_diffrn_reflns_limit_k_max 22
_diffrn_reflns_limit_k_min -22
_diffrn_reflns_limit_l_max 15
_diffrn_reflns_limit_l_min -15
_diffrn_reflns_number 41430
_diffrn_reflns_point_group_measured_fraction_full 0.999
_diffrn_reflns_point_group_measured_fraction_max 0.997
_diffrn_reflns_theta_full 25.242
_diffrn_reflns_theta_max 26.432
_diffrn_reflns_theta_min 2.045
_diffrn_source 'fine-focus sealed tube'
_exptl_absorpt_coefficient_mu 0.174
_exptl_absorpt_correction_type multi-scan
_exptl_absorpt_process_details 'Bruker AXS SADABS program'
_exptl_crystal_colour yellow
_exptl_crystal_density_diffrn 1.326
_exptl_crystal_description block
_exptl_crystal_F_000 1096
_exptl_crystal_size_max 0.210
_exptl_crystal_size_mid 0.170
_exptl_crystal_size_min 0.120
_exptl_transmission_factor_max 0.978
_exptl_transmission_factor_min 0.964
_refine_diff_density_max 0.242
_refine_diff_density_min -0.297
_refine_diff_density_rms 0.063
_refine_ls_extinction_method none
_refine_ls_goodness_of_fit_ref 1.208
_refine_ls_hydrogen_treatment mixed
_refine_ls_matrix_type full
_refine_ls_number_parameters 363
_refine_ls_number_reflns 5318
_refine_ls_number_restraints 0
_refine_ls_restrained_S_all 1.208
_refine_ls_R_factor_all 0.0895
_refine_ls_R_factor_gt 0.0618
_refine_ls_shift/su_max 0.000
_refine_ls_shift/su_mean 0.000
_refine_ls_structure_factor_coef Fsqd
_refine_ls_weighting_details 'w=1/[\s^2^(Fo^2^)+(0.0638P)^2^+0.9640P] where P=(Fo^2^+2Fc^2^)/3'
_refine_ls_weighting_scheme calc
_refine_ls_wR_factor_gt 0.1489
_refine_ls_wR_factor_ref 0.1613
_reflns_Friedel_coverage 0.000
_reflns_number_gt 3865
_reflns_number_total 5318
_reflns_threshold_expression 'I > 2\s(I)'
_cod_data_source_file c9ce01504c2.cif
_cod_data_source_block OLN_GA
_cod_depositor_comments
;Adding full bibliography for 7239811--7239814.cif.

 Adding full bibliography for 7239811--7239814.cif.
;
_cod_original_sg_symbol_H-M 'P 21/c'
_cod_database_code 7239813
_shelx_shelxl_version_number 2016/6
_shelx_space_group_comment
;
The symmetry employed for this shelxl refinement is uniquely defined
by the following loop, which should always be used as a source of
symmetry information in preference to the above space-group names.
They are only intended as comments.
;
_shelx_estimated_absorpt_t_min 0.964
_shelx_estimated_absorpt_t_max 0.979
_exptl_absorpt_special_details 'Sheldrick,G.M.,2015,University of gottingen'

loop_
_space_group_symop_operation_xyz
'x, y, z'
'-x, y+1/2, -z+1/2'
'-x, -y, -z'
'x, -y-1/2, z-1/2'

loop_
_atom_site_label
_atom_site_type_symbol
_atom_site_fract_x
_atom_site_fract_y
_atom_site_fract_z
_atom_site_U_iso_or_equiv
_atom_site_adp_type
_atom_site_occupancy
_atom_site_site_symmetry_order
_atom_site_calc_flag
_atom_site_refinement_flags_posn
_atom_site_refinement_flags_adp
S1 S 0.34245(8) 0.46421(5) 0.14150(6) 0.0617(3) Uani 1 1 d . .
O1 O 0.15256(16) 0.30909(9) 0.88696(14) 0.0452(5) Uani 1 1 d . .
O2 O 0.13159(17) 0.33799(9) 0.70699(14) 0.0496(5) Uani 1 1 d . .
O3 O 0.0181(2) 0.04639(11) 0.89094(16) 0.0603(6) Uani 1 1 d . .
O4 O 0.0173(2) -0.00196(11) 0.68148(19) 0.0605(6) Uani 1 1 d . .
O5 O 0.06196(18) 0.08977(10) 0.51226(15) 0.0500(5) Uani 1 1 d . .
O6 O 0.3792(3) 0.30037(15) 0.9826(2) 0.0671(7) Uani 1 1 d . .
O7 O 0.9475(3) 0.10490(16) 0.0774(2) 0.0729(7) Uani 1 1 d . .
N1 N 0.2797(2) 0.44688(13) 0.73961(19) 0.0488(6) Uani 1 1 d . .
N2 N 0.3784(2) 0.40675(13) 0.54304(18) 0.0497(6) Uani 1 1 d . .
N3 N 0.5083(2) 0.34085(12) 0.45950(19) 0.0490(6) Uani 1 1 d . .
N4 N 0.4326(2) 0.33407(14) 0.2226(2) 0.0541(7) Uani 1 1 d . .
C1 C 0.3942(3) 0.41559(18) 0.7464(2) 0.0557(8) Uani 1 1 d . .
H1A H 0.409057 0.387469 0.815188 0.067 Uiso 1 1 calc R U
H1B H 0.448450 0.455280 0.749340 0.067 Uiso 1 1 calc R U
C2 C 0.4094(3) 0.36658(16) 0.6478(2) 0.0540(8) Uani 1 1 d . .
H2A H 0.487148 0.350798 0.651924 0.065 Uiso 1 1 calc R U
H2B H 0.362499 0.323286 0.649791 0.065 Uiso 1 1 calc R U
C3 C 0.2625(3) 0.43216(16) 0.5359(2) 0.0500(7) Uani 1 1 d . .
H3A H 0.212564 0.390590 0.540625 0.060 Uiso 1 1 calc R U
H3B H 0.241940 0.456430 0.464524 0.060 Uiso 1 1 calc R U
C4 C 0.2501(3) 0.48449(15) 0.6299(2) 0.0532(7) Uani 1 1 d . .
H4A H 0.299150 0.526411 0.624523 0.064 Uiso 1 1 calc R U
H4B H 0.173208 0.502128 0.624533 0.064 Uiso 1 1 calc R U
C5 C 0.4323(2) 0.39151(14) 0.4504(2) 0.0425(6) Uani 1 1 d . .
C6 C 0.5823(2) 0.32880(14) 0.3777(2) 0.0473(7) Uani 1 1 d . .
C7 C 0.6945(3) 0.31700(16) 0.4157(3) 0.0583(8) Uani 1 1 d . .
H7 H 0.718407 0.320281 0.492103 0.070 Uiso 1 1 calc R U
C8 C 0.7716(3) 0.30048(18) 0.3425(4) 0.0715(10) Uani 1 1 d . .
H8 H 0.846914 0.293961 0.369596 0.086 Uiso 1 1 calc R U
C9 C 0.7371(3) 0.29361(18) 0.2292(4) 0.0737(10) Uani 1 1 d . .
H9 H 0.788690 0.281530 0.179907 0.088 Uiso 1 1 calc R U
C10 C 0.6262(3) 0.30474(17) 0.1899(3) 0.0632(9) Uani 1 1 d . .
H10 H 0.603052 0.300563 0.113421 0.076 Uiso 1 1 calc R U
C11 C 0.5483(3) 0.32206(14) 0.2621(2) 0.0488(7) Uani 1 1 d . .
C12 C 0.3944(2) 0.40458(15) 0.2452(2) 0.0463(7) Uani 1 1 d . .
C13 C 0.3244(3) 0.53271(16) 0.2376(3) 0.0590(8) Uani 1 1 d . .
C14 C 0.3595(3) 0.51003(15) 0.3426(2) 0.0504(7) Uani 1 1 d . .
H14 H 0.358253 0.539960 0.405275 0.060 Uiso 1 1 calc R U
C15 C 0.3988(2) 0.43588(14) 0.3494(2) 0.0433(6) Uani 1 1 d . .
C16 C 0.2756(4) 0.6059(2) 0.1989(3) 0.0896(12) Uani 1 1 d . .
H16A H 0.321710 0.627820 0.147687 0.134 Uiso 1 1 calc R U
H16B H 0.273135 0.637555 0.262614 0.134 Uiso 1 1 calc R U
H16C H 0.200822 0.598992 0.161939 0.134 Uiso 1 1 calc R U
C17 C 0.2674(3) 0.4961(2) 0.8360(3) 0.0751(11) Uani 1 1 d . .
H17A H 0.321451 0.535110 0.837417 0.113 Uiso 1 1 calc R U
H17B H 0.279901 0.468600 0.904579 0.113 Uiso 1 1 calc R U
H17C H 0.192909 0.516385 0.828284 0.113 Uiso 1 1 calc R U
C18 C 0.09674(19) 0.21525(12) 0.75458(18) 0.0304(5) Uani 1 1 d . .
C19 C 0.0725(2) 0.16721(13) 0.83782(19) 0.0359(6) Uani 1 1 d . .
H19 H 0.075341 0.183335 0.911653 0.043 Uiso 1 1 calc R U
C20 C 0.0441(2) 0.09565(14) 0.8113(2) 0.0417(6) Uani 1 1 d . .
C21 C 0.0426(2) 0.07023(13) 0.7017(2) 0.0397(6) Uani 1 1 d . .
C22 C 0.0668(2) 0.11869(13) 0.61857(19) 0.0370(6) Uani 1 1 d . .
C23 C 0.0929(2) 0.19090(13) 0.64447(19) 0.0355(6) Uani 1 1 d . .
H23 H 0.107937 0.223313 0.588195 0.043 Uiso 1 1 calc R U
C24 C 0.1287(2) 0.29251(12) 0.78533(19) 0.0323(5) Uani 1 1 d . .
H1 H 0.233(2) 0.4149(17) 0.740(2) 0.050(9) Uiso 1 1 d . .
H3 H 0.004(4) 0.069(3) 0.952(4) 0.120(17) Uiso 1 1 d . .
H4 H 0.020(3) -0.012(2) 0.619(3) 0.075(12) Uiso 1 1 d . .
H5 H 0.090(3) 0.1223(19) 0.473(3) 0.064(10) Uiso 1 1 d . .
H6A H 0.409(4) 0.267(3) 0.966(3) 0.091(16) Uiso 1 1 d . .
H6B H 0.311(4) 0.297(2) 0.961(4) 0.092(16) Uiso 1 1 d . .
H7A H 0.931(5) 0.064(3) 0.109(4) 0.14(2) Uiso 1 1 d . .
H7B H 1.004(3) 0.124(2) 0.121(3) 0.073(12) Uiso 1 1 d . .
H4CC H 0.416(3) 0.3211(18) 0.156(3) 0.063(10) Uiso 1 1 d . .

loop_
_atom_site_aniso_label
_atom_site_aniso_U_11
_atom_site_aniso_U_22
_atom_site_aniso_U_33
_atom_site_aniso_U_23
_atom_site_aniso_U_13
_atom_site_aniso_U_12
S1 0.0800(6) 0.0639(5) 0.0382(4) 0.0088(4) -0.0054(4) -0.0079(4)
O1 0.0693(13) 0.0344(9) 0.0315(10) -0.0061(8) 0.0039(8) -0.0014(8)
O2 0.0811(14) 0.0308(9) 0.0361(10) 0.0038(8) 0.0041(9) -0.0179(9)
O3 0.1096(18) 0.0404(11) 0.0319(10) 0.0051(9) 0.0127(11) -0.0317(11)
O4 0.1086(19) 0.0317(10) 0.0419(12) -0.0042(9) 0.0113(12) -0.0254(11)
O5 0.0868(15) 0.0354(10) 0.0294(9) -0.0059(8) 0.0134(9) -0.0196(10)
O6 0.0772(19) 0.0609(16) 0.0604(15) -0.0153(12) -0.0043(13) 0.0150(14)
O7 0.105(2) 0.0645(16) 0.0469(13) 0.0024(12) -0.0007(13) -0.0146(15)
N1 0.0721(18) 0.0357(12) 0.0401(13) -0.0044(10) 0.0128(12) -0.0203(13)
N2 0.0674(16) 0.0499(14) 0.0318(12) 0.0062(10) 0.0057(11) 0.0043(12)
N3 0.0643(16) 0.0415(13) 0.0410(13) 0.0031(10) 0.0057(11) 0.0011(12)
N4 0.0693(18) 0.0481(14) 0.0439(14) -0.0146(12) 0.0021(12) -0.0092(12)
C1 0.073(2) 0.0590(18) 0.0340(15) 0.0026(13) 0.0021(14) -0.0104(16)
C2 0.076(2) 0.0475(17) 0.0377(15) 0.0087(13) 0.0036(14) 0.0043(15)
C3 0.0627(19) 0.0512(16) 0.0363(14) 0.0087(13) 0.0067(13) -0.0004(14)
C4 0.069(2) 0.0391(15) 0.0538(17) 0.0067(13) 0.0176(15) -0.0030(13)
C5 0.0565(17) 0.0359(14) 0.0344(14) -0.0015(11) 0.0015(12) -0.0099(13)
C6 0.0566(18) 0.0310(14) 0.0548(17) 0.0004(12) 0.0082(14) -0.0067(12)
C7 0.065(2) 0.0423(16) 0.067(2) 0.0001(15) 0.0017(16) -0.0021(14)
C8 0.059(2) 0.0501(19) 0.106(3) -0.0036(19) 0.008(2) -0.0048(15)
C9 0.075(3) 0.054(2) 0.099(3) -0.0070(19) 0.037(2) -0.0042(17)
C10 0.083(3) 0.0505(18) 0.0596(19) -0.0090(15) 0.0215(18) -0.0090(16)
C11 0.0624(19) 0.0343(14) 0.0504(17) -0.0038(12) 0.0099(14) -0.0101(13)
C12 0.0552(17) 0.0439(15) 0.0391(15) 0.0022(12) 0.0024(12) -0.0107(13)
C13 0.074(2) 0.0475(17) 0.0544(18) 0.0127(15) 0.0023(15) -0.0044(15)
C14 0.070(2) 0.0365(14) 0.0447(16) 0.0017(13) 0.0084(14) -0.0049(13)
C15 0.0586(17) 0.0365(14) 0.0342(14) 0.0033(12) 0.0038(12) -0.0071(12)
C16 0.116(3) 0.055(2) 0.095(3) 0.027(2) -0.002(2) 0.006(2)
C17 0.101(3) 0.070(2) 0.058(2) -0.0270(18) 0.0236(19) -0.029(2)
C18 0.0371(13) 0.0270(11) 0.0271(12) 0.0017(9) 0.0034(10) -0.0023(10)
C19 0.0484(15) 0.0344(13) 0.0247(12) 0.0011(10) 0.0034(10) -0.0069(11)
C20 0.0582(17) 0.0351(13) 0.0317(13) 0.0087(11) 0.0047(12) -0.0134(12)
C21 0.0562(16) 0.0282(12) 0.0338(13) -0.0001(10) 0.0013(11) -0.0118(11)
C22 0.0511(15) 0.0341(13) 0.0259(12) -0.0031(10) 0.0045(11) -0.0069(11)
C23 0.0508(15) 0.0291(12) 0.0273(12) 0.0033(10) 0.0074(11) -0.0055(11)
C24 0.0375(13) 0.0290(12) 0.0310(13) -0.0010(10) 0.0067(10) -0.0036(10)

loop_
_atom_type_symbol
_atom_type_description
_atom_type_scat_dispersion_real
_atom_type_scat_dispersion_imag
_atom_type_scat_source
C C 0.0033 0.0016 'International Tables Vol C Tables 4.2.6.8 and 6.1.1.4'
H H 0.0000 0.0000 'International Tables Vol C Tables 4.2.6.8 and 6.1.1.4'
N N 0.0061 0.0033 'International Tables Vol C Tables 4.2.6.8 and 6.1.1.4'
O O 0.0106 0.0060 'International Tables Vol C Tables 4.2.6.8 and 6.1.1.4'
S S 0.1246 0.1234 'International Tables Vol C Tables 4.2.6.8 and 6.1.1.4'

loop_
_geom_angle_atom_site_label_1
_geom_angle_atom_site_label_2
_geom_angle_atom_site_label_3
_geom_angle
C12 S1 C13 92.09(14)
C20 O3 H3 110(3)
C21 O4 H4 112(3)
C22 O5 H5 106(2)
H6A O6 H6B 109(4)
H7A O7 H7B 107(4)
C1 N1 C17 111.5(3)
C1 N1 C4 110.5(2)
C17 N1 C4 112.1(2)
C1 N1 H1 111(2)
C17 N1 H1 108(2)
C4 N1 H1 104(2)
C5 N2 C3 123.4(2)
C5 N2 C2 119.7(2)
C3 N2 C2 110.7(2)
C5 N3 C6 123.0(2)
C12 N4 C11 113.8(2)
C12 N4 H4CC 113(2)
C11 N4 H4CC 113(2)
N1 C1 C2 112.4(2)
N1 C1 H1A 109.1
C2 C1 H1A 109.1
N1 C1 H1B 109.1
C2 C1 H1B 109.1
H1A C1 H1B 107.9
N2 C2 C1 109.6(2)
N2 C2 H2A 109.8
C1 C2 H2A 109.8
N2 C2 H2B 109.8
C1 C2 H2B 109.8
H2A C2 H2B 108.2
N2 C3 C4 109.6(2)
N2 C3 H3A 109.7
C4 C3 H3A 109.7
N2 C3 H3B 109.7
C4 C3 H3B 109.7
H3A C3 H3B 108.2
N1 C4 C3 109.8(2)
N1 C4 H4A 109.7
C3 C4 H4A 109.7
N1 C4 H4B 109.7
C3 C4 H4B 109.7
H4A C4 H4B 108.2
N3 C5 N2 117.9(2)
N3 C5 C15 125.6(2)
N2 C5 C15 116.4(2)
C7 C6 C11 118.1(3)
C7 C6 N3 117.3(3)
C11 C6 N3 124.4(3)
C8 C7 C6 121.4(3)
C8 C7 H7 119.3
C6 C7 H7 119.3
C9 C8 C7 120.1(3)
C9 C8 H8 119.9
C7 C8 H8 119.9
C10 C9 C8 119.5(3)
C10 C9 H9 120.3
C8 C9 H9 120.3
C9 C10 C11 121.0(3)
C9 C10 H10 119.5
C11 C10 H10 119.5
C10 C11 C6 120.0(3)
C10 C11 N4 121.8(3)
C6 C11 N4 118.2(3)
C15 C12 N4 125.4(3)
C15 C12 S1 111.8(2)
N4 C12 S1 122.7(2)
C14 C13 C16 128.8(3)
C14 C13 S1 110.7(2)
C16 C13 S1 120.5(3)
C13 C14 C15 114.1(3)
C13 C14 H14 123.0
C15 C14 H14 123.0
C12 C15 C14 111.4(2)
C12 C15 C5 120.0(2)
C14 C15 C5 128.4(2)
C13 C16 H16A 109.5
C13 C16 H16B 109.5
H16A C16 H16B 109.5
C13 C16 H16C 109.5
H16A C16 H16C 109.5
H16B C16 H16C 109.5
N1 C17 H17A 109.5
N1 C17 H17B 109.5
H17A C17 H17B 109.5
N1 C17 H17C 109.5
H17A C17 H17C 109.5
H17B C17 H17C 109.5
C19 C18 C23 119.9(2)
C19 C18 C24 119.1(2)
C23 C18 C24 121.0(2)
C20 C19 C18 120.0(2)
C20 C19 H19 120.0
C18 C19 H19 120.0
O3 C20 C19 122.0(2)
O3 C20 C21 117.4(2)
C19 C20 C21 120.6(2)
O4 C21 C22 123.1(2)
O4 C21 C20 117.8(2)
C22 C21 C20 119.1(2)
O5 C22 C23 123.9(2)
O5 C22 C21 115.7(2)
C23 C22 C21 120.4(2)
C22 C23 C18 120.0(2)
C22 C23 H23 120.0
C18 C23 H23 120.0
O2 C24 O1 123.0(2)
O2 C24 C18 117.7(2)
O1 C24 C18 119.3(2)

loop_
_geom_bond_atom_site_label_1
_geom_bond_atom_site_label_2
_geom_bond_distance
S1 C12 1.713(3)
S1 C13 1.729(3)
O1 C24 1.256(3)
O2 C24 1.256(3)
O3 C20 1.372(3)
O3 H3 0.87(5)
O4 C21 1.365(3)
O4 H4 0.77(4)
O5 C22 1.375(3)
O5 H5 0.85(3)
O6 H6A 0.75(4)
O6 H6B 0.83(4)
O7 H7A 0.86(6)
O7 H7B 0.88(4)
N1 C1 1.478(4)
N1 C17 1.483(4)
N1 C4 1.489(4)
N1 H1 0.81(3)
N2 C5 1.377(3)
N2 C3 1.456(4)
N2 C2 1.464(3)
N3 C5 1.292(3)
N3 C6 1.414(4)
N4 C12 1.401(4)
N4 C11 1.427(4)
N4 H4CC 0.84(3)
C1 C2 1.510(4)
C1 H1A 0.9700
C1 H1B 0.9700
C2 H2A 0.9700
C2 H2B 0.9700
C3 C4 1.497(4)
C3 H3A 0.9700
C3 H3B 0.9700
C4 H4A 0.9700
C4 H4B 0.9700
C5 C15 1.473(4)
C6 C7 1.384(4)
C6 C11 1.404(4)
C7 C8 1.379(5)
C7 H7 0.9300
C8 C9 1.379(5)
C8 H8 0.9300
C9 C10 1.372(5)
C9 H9 0.9300
C10 C11 1.382(4)
C10 H10 0.9300
C12 C15 1.369(4)
C13 C14 1.346(4)
C13 C16 1.507(5)
C14 C15 1.429(4)
C14 H14 0.9300
C16 H16A 0.9600
C16 H16B 0.9600
C16 H16C 0.9600
C17 H17A 0.9600
C17 H17B 0.9600
C17 H17C 0.9600
C18 C19 1.384(3)
C18 C23 1.389(3)
C18 C24 1.493(3)
C19 C20 1.375(3)
C19 H19 0.9300
C20 C21 1.392(3)
C21 C22 1.388(3)
C22 C23 1.379(3)
C23 H23 0.9300
